data_2008686
loop_
_publ_author_name
'Pai Fondekar, Kamalesh'
'Volk, Franz-Josef'
'Weckert, Edgar'
'Frahm, August W.'

_publ_section_title
;
 (1<i>S</i>,2<i>R</i>)-1-Amino-2-methoxycyclohexane-1-carboxamide
 hydrochloride 0.25-hydrate
;
_journal_issue 7
_journal_name_full 'Acta Crystallographica Section C'
_journal_page_first 1167
_journal_page_last 1170
_journal_paper_doi 10.1107/S0108270199003522
_journal_volume 55
_journal_year 1999
_chemical_formula_iupac 'C8 H17 N2 O2 + , Cl - , 0.25(H2 O)'
_chemical_formula_sum 'C8 H17.5 Cl N2 O2.25'
_chemical_formula_weight 213.19
_chemical_melting_point 480
_chemical_name_systematic
;
(1S,2R)-1-Amino-2-methoxycyclohexane-1-carboxamide hydrochloride 0.25 hydrate
;
_space_group_IT_number 19
_symmetry_cell_setting orthorhombic
_symmetry_space_group_name_Hall 'P 2ac 2ab'
_symmetry_space_group_name_H-M 'P 21 21 21'
_audit_creation_method SHELXL97
_cell_angle_alpha 90.00
_cell_angle_beta 90.00
_cell_angle_gamma 90.00
_cell_formula_units_Z 16
_cell_length_a 11.507(2)
_cell_length_b 15.225(5)
_cell_length_c 24.573(9)
_cell_measurement_reflns_used 31034
_cell_measurement_temperature 110.0(10)
_cell_measurement_theta_max 26
_cell_measurement_theta_min 3
_cell_volume 4305(2)
_computing_cell_refinement XDS98
_computing_data_collection 'XDS98 (Kabsch, 1993)'
_computing_data_reduction XDS98
_computing_molecular_graphics 'CRYSTAN88 (Burzlaff & Rothammel, 1988)'
_computing_publication_material 'SHELXL97 and local software'
_computing_structure_refinement 'SHELXL97 (Sheldrick, 1997)'
_computing_structure_solution 'SIR92 (Altomare et al., 1994)'
_diffrn_ambient_temperature 110.0(10)
_diffrn_detector_area_resol_mean 6.667
_diffrn_measured_fraction_theta_full 0.9472
_diffrn_measured_fraction_theta_max 0.948
_diffrn_measurement_device_type 'MAR 180mm image plate'
_diffrn_measurement_method 'area detector'
_diffrn_radiation_monochromator graphite
_diffrn_radiation_source 'rotating anode'
_diffrn_radiation_type MoK\a
_diffrn_radiation_wavelength 0.71069
_diffrn_reflns_av_R_equivalents 0.023
_diffrn_reflns_av_sigmaI/netI 0.020
_diffrn_reflns_limit_h_max 13
_diffrn_reflns_limit_h_min -13
_diffrn_reflns_limit_k_max 18
_diffrn_reflns_limit_k_min -18
_diffrn_reflns_limit_l_max 30
_diffrn_reflns_limit_l_min -30
_diffrn_reflns_number 32715
_diffrn_reflns_theta_full 26.00
_diffrn_reflns_theta_max 25.95
_diffrn_reflns_theta_min 2.37
_diffrn_standards_decay_% 0
_exptl_absorpt_coefficient_mu 0.330
_exptl_absorpt_correction_type none
_exptl_crystal_colour colourless
_exptl_crystal_density_diffrn 1.316
_exptl_crystal_density_meas ?
_exptl_crystal_density_method 'not measured'
_exptl_crystal_description prism
_exptl_crystal_F_000 1848
_exptl_crystal_size_max 0.30
_exptl_crystal_size_mid 0.28
_exptl_crystal_size_min 0.25
_refine_diff_density_max 0.349
_refine_diff_density_min -0.161
_refine_ls_abs_structure_details 'Flack (1983)'
_refine_ls_abs_structure_Flack 0.01(2)
_refine_ls_extinction_method none
_refine_ls_goodness_of_fit_ref 1.056
_refine_ls_hydrogen_treatment mixed
_refine_ls_matrix_type full
_refine_ls_number_parameters 575
_refine_ls_number_reflns 8023
_refine_ls_number_restraints 0
_refine_ls_restrained_S_all 1.056
_refine_ls_R_factor_all 0.025
_refine_ls_R_factor_gt 0.024
_refine_ls_shift/su_max 0.002
_refine_ls_shift/su_mean 0.000
_refine_ls_structure_factor_coef Fsqd
_refine_ls_weighting_details 'w = 1/[\s^2^(Fo^2^)+(0.0352P)^2^+1.0952P], P=(Fo^2^+2Fc^2^)/3'
_refine_ls_weighting_scheme calc
_refine_ls_wR_factor_ref 0.063
_reflns_number_gt 7962
_reflns_number_total 8023
_reflns_threshold_expression I>2\s(I)
_cod_data_source_file jz1343.cif
_cod_data_source_block I
_cod_depositor_comments
;
The following automatic conversions were performed:
'_symmetry_cell_setting' value 'Orthorhombic' changed to 'orthorhombic'
according to '/home/saulius/struct/CIF-dictionaries/cif_core.dic'
dictionary named 'cif_core.dic' version 2.4.1 from 2010-06-29.

Automatic conversion script
Id: cif_fix_enum 1527 2010-12-29 10:47:43Z saulius 

The following automatic conversions were performed:

'_symmetry_cell_setting' value 'Orthorhombic' changed to
'orthorhombic' according to
/home/saulius/struct/CIF-dictionaries/cif_core.dic dictionary named
'cif_core.dic' version 2.4.1 from 2010-06-29.

Automatic conversion script
Id: cif_fix_values 1715 2011-07-08 13:25:40Z adriana 

The following automatic conversions were performed:

'_exptl_crystal_density_meas' value 'not measured' was changed to '?'
- the value is perceived as not measured.

Automatic conversion script
Id: cif_fix_values 3008 2015-01-20 13:52:24Z robertas 

The following automatic conversions were performed:

'_refine_ls_weighting_scheme' value 'calc w =
1/[\s^2^(Fo^2^)+(0.0352P)^2^+1.0952P], P=(Fo^2^+2Fc^2^)/3' was
changed to 'calc'. New tag '_refine_ls_weighting_details' was
created. The value of the new tag was set to 'w =
1/[\s^2^(Fo^2^)+(0.0352P)^2^+1.0952P], P=(Fo^2^+2Fc^2^)/3'.

Automatic conversion script
Id: cif_fix_values 3143 2015-03-26 13:38:13Z robertas 
;
_cod_original_formula_sum 'C8 H17 Cl N2 O2 , 0.25(H2 O)'
_cod_database_code 2008686
_cod_database_fobs_code 2008686

loop_
_symmetry_equiv_pos_as_xyz
'x, y, z'
'-x+1/2, -y, z+1/2'
'x+1/2, -y+1/2, -z'
'-x, y+1/2, -z+1/2'

loop_
_atom_site_label
_atom_site_fract_x
_atom_site_fract_y
_atom_site_fract_z
_atom_site_U_iso_or_equiv
_atom_site_adp_type
_atom_site_calc_flag
_atom_site_refinement_flags
_atom_site_occupancy
_atom_site_disorder_assembly
_atom_site_disorder_group
_atom_site_type_symbol
Cl1 0.62431(3) 0.01109(2) 0.859646(13) 0.01555(7) Uani d . 1 . . Cl
N1 0.63943(11) 0.18262(8) 0.78319(5) 0.0129(2) Uani d . 1 . . N
H1A 0.6125(18) 0.2127(14) 0.8095(8) 0.024(3) Uiso d . 1 . . H
H1B 0.713(2) 0.1931(13) 0.7804(8) 0.024(3) Uiso d . 1 . . H
H1C 0.6331(17) 0.1265(14) 0.7950(8) 0.024(3) Uiso d . 1 . . H
N2 0.50454(13) 0.33368(9) 0.68629(5) 0.0202(3) Uani d . 1 . . N
H2A 0.4622(19) 0.3006(14) 0.6673(8) 0.030(4) Uiso d . 1 . . H
H2B 0.494(2) 0.3811(16) 0.6847(8) 0.030(4) Uiso d . 1 . . H
O1 0.40097(9) 0.17656(7) 0.78557(4) 0.0211(2) Uani d . 1 . . O
O2 0.62496(9) 0.34763(7) 0.75824(4) 0.0191(2) Uani d . 1 . . O
C1 0.57522(13) 0.20093(9) 0.73121(5) 0.0129(3) Uani d . 1 . . C
C2 0.45526(13) 0.15582(9) 0.73518(6) 0.0149(3) Uani d . 1 . . C
H21 0.4081(15) 0.1759(11) 0.7025(6) 0.010(4) Uiso d . 1 . . H
C3 0.46576(14) 0.05604(9) 0.73283(6) 0.0178(3) Uani d . 1 . . C
H31 0.3870 0.0298 0.7326 0.021 Uiso calc R 1 . . H
H32 0.5064 0.0350 0.7659 0.021 Uiso calc R 1 . . H
C4 0.53211(16) 0.02538(10) 0.68246(6) 0.0235(3) Uani d . 1 . . C
H41 0.5384 -0.0395 0.6829 0.028 Uiso calc R 1 . . H
H42 0.4888 0.0427 0.6493 0.028 Uiso calc R 1 . . H
C5 0.65293(15) 0.06537(10) 0.68093(6) 0.0238(3) Uani d . 1 . . C
H51 0.6936 0.0463 0.6474 0.029 Uiso calc R 1 . . H
H52 0.6983 0.0447 0.7127 0.029 Uiso calc R 1 . . H
C6 0.64469(13) 0.16591(10) 0.68202(6) 0.0181(3) Uani d . 1 . . C
H61 0.6071 0.1863 0.6481 0.022 Uiso calc R 1 . . H
H62 0.7241 0.1908 0.6831 0.022 Uiso calc R 1 . . H
C7 0.56895(13) 0.30190(9) 0.72641(5) 0.0143(3) Uani d . 1 . . C
C8 0.34208(15) 0.25838(11) 0.78810(7) 0.0280(3) Uani d G 1 . . C
H8C 0.3979 0.3051 0.7965 0.034 Uiso calc R 1 . . H
H8D 0.2825 0.2561 0.8166 0.034 Uiso calc R 1 . . H
H8E 0.3052 0.2705 0.7529 0.034 Uiso calc R 1 . . H
Cl2 -0.08718(3) 0.21166(2) 0.785153(15) 0.01865(8) Uani d . 1 . . Cl
N11 0.15441(11) -0.08896(8) 0.72117(5) 0.0145(2) Uani d . 1 . . N
H11A 0.1556(17) -0.0921(13) 0.6848(8) 0.024(3) Uiso d . 1 . . H
H11B 0.1171(18) -0.1375(14) 0.7339(8) 0.024(3) Uiso d . 1 . . H
H11C 0.2305(19) -0.0895(13) 0.7348(8) 0.024(3) Uiso d . 1 . . H
N12 0.13557(12) 0.14886(8) 0.71736(5) 0.0167(2) Uani d . 1 . . N
H12A 0.1624(17) 0.1870(13) 0.6957(8) 0.021(3) Uiso d . 1 . . H
H12B 0.0850(18) 0.1636(13) 0.7407(8) 0.021(3) Uiso d . 1 . . H
O11 0.22730(10) 0.00212(7) 0.80992(4) 0.0210(2) Uani d . 1 . . O
O12 0.21937(9) 0.04391(7) 0.66579(4) 0.0170(2) Uani d . 1 . . O
C11 0.09413(12) -0.00601(9) 0.73737(5) 0.0140(3) Uani d . 1 . . C
C12 0.10632(13) 0.00550(10) 0.79904(5) 0.0166(3) Uani d . 1 . . C
H121 0.0807(17) 0.0620(13) 0.8076(7) 0.020(4) Uiso d . 1 . . H
C13 0.03953(15) -0.06589(11) 0.82979(6) 0.0241(3) Uani d . 1 . . C
H131 0.0758 -0.1237 0.8225 0.029 Uiso calc R 1 . . H
H132 0.0448 -0.0545 0.8694 0.029 Uiso calc R 1 . . H
C14 -0.08794(16) -0.06880(11) 0.81296(7) 0.0288(4) Uani d . 1 . . C
H141 -0.1264 -0.0135 0.8241 0.035 Uiso calc R 1 . . H
H142 -0.1270 -0.1178 0.8321 0.035 Uiso calc R 1 . . H
C15 -0.10150(14) -0.08098(10) 0.75161(7) 0.0231(3) Uani d . 1 . . C
H151 -0.1848 -0.0777 0.7418 0.028 Uiso calc R 1 . . H
H152 -0.0724 -0.1398 0.7411 0.028 Uiso calc R 1 . . H
C16 -0.03419(13) -0.01036(9) 0.72039(6) 0.0175(3) Uani d . 1 . . C
H161 -0.0709 0.0475 0.7269 0.021 Uiso calc R 1 . . H
H162 -0.0390 -0.0229 0.6809 0.021 Uiso calc R 1 . . H
C17 0.15640(12) 0.06593(9) 0.70396(5) 0.0132(3) Uani d . 1 . . C
C18 0.26025(16) 0.04507(11) 0.85912(6) 0.0263(3) Uani d . 1 . . C
H181 0.3446 0.0404 0.8640 0.032 Uiso calc R 1 . . H
H182 0.2207 0.0172 0.8899 0.032 Uiso calc R 1 . . H
H183 0.2381 0.1072 0.8572 0.032 Uiso calc R 1 . . H
Cl3 0.02783(3) 0.40377(2) 0.474355(16) 0.02334(9) Uani d . 1 . . Cl
N21 0.26028(11) 0.11316(8) 0.56236(5) 0.0128(2) Uani d . 1 . . N
H21A 0.2291(17) 0.0651(13) 0.5441(8) 0.023(3) Uiso d . 1 . . H
H21B 0.2479(16) 0.1051(13) 0.5974(8) 0.023(3) Uiso d . 1 . . H
H21C 0.336(2) 0.1105(12) 0.5566(7) 0.023(3) Uiso d . 1 . . H
N22 0.23665(12) 0.35260(8) 0.56878(5) 0.0169(2) Uani d . 1 . . N
H22A 0.2647(16) 0.3934(13) 0.5885(7) 0.018(3) Uiso d . 1 . . H
H22B 0.1918(17) 0.3692(12) 0.5430(8) 0.018(3) Uiso d . 1 . . H
O21 0.05387(9) 0.17843(7) 0.60514(4) 0.0170(2) Uani d . 1 . . O
O22 0.31916(10) 0.24711(7) 0.62084(4) 0.0214(2) Uani d . 1 . . O
C21 0.20826(13) 0.19849(8) 0.54331(5) 0.0123(3) Uani d . 1 . . C
C22 0.07584(13) 0.19460(9) 0.54897(5) 0.0132(3) Uani d . 1 . . C
H221 0.0464(15) 0.2489(12) 0.5381(7) 0.013(4) Uiso d . 1 . . H
C23 0.02160(13) 0.12599(9) 0.51112(6) 0.0175(3) Uani d . 1 . . C
H231 -0.0641 0.1282 0.5142 0.021 Uiso calc R 1 . . H
H232 0.0475 0.0666 0.5221 0.021 Uiso calc R 1 . . H
C24 0.05744(14) 0.14350(10) 0.45198(6) 0.0210(3) Uani d . 1 . . C
H241 0.0249 0.0969 0.4283 0.025 Uiso calc R 1 . . H
H242 0.0246 0.2004 0.4400 0.025 Uiso calc R 1 . . H
C25 0.18882(14) 0.14566(10) 0.44557(6) 0.0187(3) Uani d . 1 . . C
H251 0.2087 0.1602 0.4074 0.022 Uiso calc R 1 . . H
H252 0.2211 0.0869 0.4538 0.022 Uiso calc R 1 . . H
C26 0.24338(13) 0.21385(9) 0.48371(5) 0.0149(3) Uani d . 1 . . C
H261 0.2184 0.2734 0.4724 0.018 Uiso calc R 1 . . H
H262 0.3291 0.2110 0.4805 0.018 Uiso calc R 1 . . H
C27 0.25992(12) 0.26945(9) 0.58149(5) 0.0138(3) Uani d . 1 . . C
C28 -0.06387(14) 0.18977(11) 0.62060(6) 0.0233(3) Uani d . 1 . . C
H281 -0.0722 0.1779 0.6596 0.028 Uiso calc R 1 . . H
H282 -0.1128 0.1490 0.5999 0.028 Uiso calc R 1 . . H
H283 -0.0880 0.2503 0.6129 0.028 Uiso calc R 1 . . H
Cl4 0.28813(3) 0.08325(2) 1.011852(14) 0.01922(8) Uani d . 1 . . Cl
N31 0.53030(12) 0.40194(8) 0.94452(5) 0.0149(2) Uani d . 1 . . N
H31A 0.5391(18) 0.4003(14) 0.9077(9) 0.030(3) Uiso d . 1 . . H
H31B 0.607(2) 0.4038(14) 0.9578(8) 0.030(3) Uiso d . 1 . . H
H31C 0.4936(19) 0.4483(15) 0.9558(8) 0.030(3) Uiso d . 1 . . H
N32 0.48306(13) 0.16679(9) 0.92559(6) 0.0209(3) Uani d . 1 . . N
H32A 0.4393(19) 0.1532(13) 0.9528(9) 0.028(4) Uiso d . 1 . . H
H32B 0.5104(19) 0.1320(14) 0.9036(8) 0.028(4) Uiso d . 1 . . H
O31 0.31628(10) 0.36325(7) 0.90832(4) 0.0222(2) Uani d . 1 . . O
O32 0.57555(10) 0.27545(7) 0.87994(4) 0.0202(2) Uani d . 1 . . O
C31 0.47392(13) 0.31712(9) 0.96148(5) 0.0141(3) Uani d . 1 . . C
C32 0.34187(13) 0.32888(10) 0.96095(6) 0.0175(3) Uani d . 1 . . C
H321 0.3057(16) 0.2731(12) 0.9658(7) 0.018(4) Uiso d . 1 . . H
C33 0.29787(15) 0.38862(10) 1.00687(6) 0.0223(3) Uani d . 1 . . C
H331 0.3235 0.4497 0.9999 0.027 Uiso calc R 1 . . H
H332 0.2118 0.3880 1.0073 0.027 Uiso calc R 1 . . H
C34 0.34350(16) 0.35874(11) 1.06232(6) 0.0258(3) Uani d . 1 . . C
H341 0.3169 0.4002 1.0907 0.031 Uiso calc R 1 . . H
H342 0.3115 0.3000 1.0710 0.031 Uiso calc R 1 . . H
C35 0.47575(15) 0.35454(11) 1.06252(6) 0.0233(3) Uani d . 1 . . C
H351 0.5033 0.3342 1.0985 0.028 Uiso calc R 1 . . H
H352 0.5081 0.4139 1.0559 0.028 Uiso calc R 1 . . H
C36 0.51808(13) 0.29144(10) 1.01825(5) 0.0172(3) Uani d . 1 . . C
H361 0.4911 0.2313 1.0269 0.021 Uiso calc R 1 . . H
H362 0.6041 0.2909 1.0180 0.021 Uiso calc R 1 . . H
C37 0.51441(13) 0.24969(9) 0.91818(5) 0.0158(3) Uani d . 1 . . C
C38 0.19507(16) 0.36725(13) 0.89631(7) 0.0313(4) Uani d . 1 . . C
H381 0.1840 0.3913 0.8597 0.038 Uiso calc R 1 . . H
H382 0.1562 0.4051 0.9229 0.038 Uiso calc R 1 . . H
H383 0.1618 0.3081 0.8981 0.038 Uiso calc R 1 . . H
O41 -0.08432(12) 0.36161(9) 0.88115(5) 0.0295(3) Uani d . 1 . . O
H411 -0.095(3) 0.307(2) 0.8738(11) 0.065(8) Uiso d . 1 . . H
H412 -0.116(3) 0.366(2) 0.9139(14) 0.086(11) Uiso d . 1 . . H

loop_
_atom_site_aniso_label
_atom_site_aniso_U_11
_atom_site_aniso_U_22
_atom_site_aniso_U_33
_atom_site_aniso_U_12
_atom_site_aniso_U_13
_atom_site_aniso_U_23
Cl1 0.01746(17) 0.01062(14) 0.01857(15) -0.00020(12) -0.00231(12) 0.00124(11)
N1 0.0119(6) 0.0118(6) 0.0149(5) -0.0005(4) -0.0007(4) 0.0013(4)
N2 0.0285(8) 0.0090(6) 0.0230(6) 0.0000(5) -0.0087(5) 0.0014(5)
O1 0.0172(6) 0.0221(5) 0.0239(5) -0.0002(4) 0.0047(4) -0.0013(4)
O2 0.0188(6) 0.0136(5) 0.0248(5) -0.0046(4) -0.0046(4) 0.0006(4)
C1 0.0140(7) 0.0117(6) 0.0131(6) 0.0002(5) -0.0010(5) 0.0007(5)
C2 0.0136(7) 0.0141(6) 0.0170(6) -0.0008(5) -0.0024(5) 0.0003(5)
C3 0.0194(8) 0.0129(7) 0.0212(7) -0.0031(5) -0.0047(5) 0.0018(5)
C4 0.0348(9) 0.0131(7) 0.0227(7) 0.0026(6) -0.0040(6) -0.0038(6)
C5 0.0275(9) 0.0190(7) 0.0249(7) 0.0084(6) 0.0034(6) -0.0043(6)
C6 0.0184(8) 0.0172(7) 0.0186(6) 0.0015(5) 0.0038(5) -0.0008(5)
C7 0.0144(7) 0.0128(6) 0.0156(6) -0.0016(5) 0.0030(5) 0.0013(5)
C8 0.0219(9) 0.0229(8) 0.0392(9) 0.0001(6) 0.0058(7) -0.0111(7)
Cl2 0.01563(17) 0.01426(15) 0.02605(17) 0.00175(12) 0.00210(13) -0.00105(13)
N11 0.0137(6) 0.0136(6) 0.0162(6) 0.0012(5) 0.0000(5) 0.0011(5)
N12 0.0197(7) 0.0132(6) 0.0170(6) -0.0013(5) 0.0019(5) 0.0022(5)
O11 0.0206(6) 0.0262(6) 0.0160(5) 0.0012(4) -0.0043(4) -0.0015(4)
O12 0.0185(6) 0.0172(5) 0.0155(5) 0.0013(4) 0.0022(4) 0.0026(4)
C11 0.0127(7) 0.0122(6) 0.0171(6) 0.0007(5) 0.0009(5) 0.0013(5)
C12 0.0163(7) 0.0171(7) 0.0163(7) 0.0021(5) 0.0017(5) 0.0010(5)
C13 0.0280(9) 0.0238(8) 0.0206(7) 0.0008(6) 0.0058(6) 0.0050(6)
C14 0.0232(9) 0.0278(8) 0.0354(9) -0.0019(6) 0.0130(7) 0.0055(7)
C15 0.0133(8) 0.0170(7) 0.0391(9) 0.0001(6) 0.0029(6) 0.0037(6)
C16 0.0138(7) 0.0142(6) 0.0244(7) 0.0002(5) -0.0017(5) 0.0011(5)
C17 0.0121(7) 0.0147(6) 0.0128(6) -0.0015(5) -0.0049(5) 0.0028(5)
C18 0.0360(10) 0.0267(8) 0.0163(7) -0.0046(7) -0.0073(6) 0.0006(6)
Cl3 0.0212(2) 0.01360(16) 0.0352(2) -0.00081(14) -0.00889(14) 0.00560(14)
N21 0.0131(7) 0.0120(6) 0.0133(6) 0.0004(4) 0.0002(4) 0.0008(4)
N22 0.0221(7) 0.0123(6) 0.0164(6) -0.0003(5) -0.0037(5) -0.0018(5)
O21 0.0136(5) 0.0233(5) 0.0141(5) 0.0030(4) 0.0012(4) 0.0038(4)
O22 0.0287(6) 0.0157(5) 0.0197(5) -0.0018(4) -0.0104(4) 0.0004(4)
C21 0.0160(7) 0.0088(6) 0.0122(6) 0.0009(5) -0.0003(5) 0.0005(5)
C22 0.0146(7) 0.0119(6) 0.0133(6) 0.0013(5) -0.0005(5) 0.0027(5)
C23 0.0150(7) 0.0167(7) 0.0208(7) -0.0012(5) -0.0040(5) -0.0012(5)
C24 0.0260(9) 0.0207(7) 0.0162(7) -0.0027(6) -0.0060(6) -0.0033(5)
C25 0.0268(9) 0.0168(7) 0.0125(6) 0.0001(6) -0.0011(5) -0.0021(5)
C26 0.0173(7) 0.0145(6) 0.0128(6) -0.0005(5) 0.0008(5) 0.0009(5)
C27 0.0142(7) 0.0143(6) 0.0131(6) -0.0022(5) 0.0016(5) -0.0008(5)
C28 0.0155(8) 0.0357(9) 0.0187(7) 0.0044(6) 0.0022(6) 0.0012(6)
Cl4 0.01913(18) 0.01564(16) 0.02289(16) -0.00017(13) 0.00281(13) 0.00245(13)
N31 0.0167(7) 0.0117(6) 0.0165(6) 0.0004(5) 0.0012(4) -0.0004(4)
N32 0.0261(7) 0.0144(6) 0.0223(6) -0.0033(5) 0.0087(6) -0.0050(5)
O31 0.0175(6) 0.0264(6) 0.0226(5) 0.0014(4) -0.0022(4) 0.0051(4)
O32 0.0236(6) 0.0185(5) 0.0185(5) -0.0026(4) 0.0066(4) -0.0031(4)
C31 0.0173(7) 0.0106(6) 0.0144(6) -0.0013(5) 0.0018(5) 0.0009(5)
C32 0.0154(7) 0.0169(7) 0.0202(7) -0.0003(6) 0.0008(5) 0.0016(5)
C33 0.0201(8) 0.0196(7) 0.0274(8) 0.0039(6) 0.0065(6) 0.0007(6)
C34 0.0296(9) 0.0269(8) 0.0207(7) 0.0044(7) 0.0089(6) -0.0038(6)
C35 0.0300(9) 0.0240(8) 0.0158(7) -0.0011(6) 0.0004(6) -0.0036(6)
C36 0.0173(8) 0.0180(6) 0.0162(7) 0.0009(6) -0.0004(5) 0.0010(5)
C37 0.0153(7) 0.0157(6) 0.0163(6) 0.0000(5) -0.0012(5) -0.0018(5)
C38 0.0205(9) 0.0433(10) 0.0300(8) 0.0067(7) -0.0055(7) 0.0045(7)
O41 0.0384(8) 0.0282(7) 0.0219(6) 0.0036(5) -0.0005(5) 0.0021(5)

loop_
_atom_type_symbol
_atom_type_description
_atom_type_scat_dispersion_real
_atom_type_scat_dispersion_imag
_atom_type_scat_source
C C 0.0033 0.0016 'International Tables Vol C Tables 4.2.6.8 and 6.1.1.4'
H H 0.0000 0.0000 'International Tables Vol C Tables 4.2.6.8 and 6.1.1.4'
N N 0.0061 0.0033 'International Tables Vol C Tables 4.2.6.8 and 6.1.1.4'
O O 0.0106 0.0060 'International Tables Vol C Tables 4.2.6.8 and 6.1.1.4'
Cl Cl- 0.1320 0.1590 'International Tables Vol C Tables 4.2.6.8 and 6.1.1.4'

loop_
_geom_angle_atom_site_label_1
_geom_angle_atom_site_label_2
_geom_angle_atom_site_label_3
_geom_angle
_geom_angle_publ_flag
C1 N1 H1A 111.5(13) n
C1 N1 H1B 112.4(13) n
H1A N1 H1B 108.5(19) n
C1 N1 H1C 114.2(12) n
H1A N1 H1C 103.6(18) n
H1B N1 H1C 106.2(18) n
C7 N2 H2A 121.2(14) n
C7 N2 H2B 119.5(17) n
H2A N2 H2B 118(2) n
C8 O1 C2 116.27(12) y
N1 C1 C7 105.84(10) y
N1 C1 C6 110.31(12) y
C7 C1 C6 107.95(11) y
N1 C1 C2 107.66(11) y
C7 C1 C2 113.94(12) y
C6 C1 C2 111.01(11) n
O1 C2 C3 106.79(11) y
O1 C2 C1 110.40(11) y
C3 C2 C1 111.69(12) y
O1 C2 H21 112.7(9) n
C3 C2 H21 108.2(9) n
C1 C2 H21 107.1(9) n
C2 C3 C4 112.01(12) n
C2 C3 H31 109.2 n
C4 C3 H31 109.2 n
C2 C3 H32 109.2 n
C4 C3 H32 109.2 n
H31 C3 H32 107.9 n
C5 C4 C3 110.82(12) n
C5 C4 H41 109.5 n
C3 C4 H41 109.5 n
C5 C4 H42 109.5 n
C3 C4 H42 109.5 n
H41 C4 H42 108.1 n
C4 C5 C6 110.07(13) n
C4 C5 H51 109.6 n
C6 C5 H51 109.6 n
C4 C5 H52 109.6 n
C6 C5 H52 109.6 n
H51 C5 H52 108.2 n
C5 C6 C1 112.97(12) n
C5 C6 H61 109.0 n
C1 C6 H61 109.0 n
C5 C6 H62 109.0 n
C1 C6 H62 109.0 n
H61 C6 H62 107.8 n
O2 C7 N2 124.04(14) y
O2 C7 C1 119.39(12) y
N2 C7 C1 116.54(12) y
O1 C8 H8C 109.5 n
O1 C8 H8D 109.5 n
H8C C8 H8D 109.5 n
O1 C8 H8E 109.5 n
H8C C8 H8E 109.5 n
H8D C8 H8E 109.5 n
C11 N11 H11A 108.5(13) n
C11 N11 H11B 112.0(12) n
H11A N11 H11B 107.9(17) n
C11 N11 H11C 110.3(12) n
H11A N11 H11C 110.0(17) n
H11B N11 H11C 108.1(17) n
C17 N12 H12A 115.6(13) n
C17 N12 H12B 123.0(14) n
H12A N12 H12B 119.6(18) n
C12 O11 C18 113.83(12) n
N11 C11 C12 108.52(11) n
N11 C11 C16 109.72(11) n
C12 C11 C16 111.20(12) n
N11 C11 C17 104.02(11) n
C12 C11 C17 113.71(11) n
C16 C11 C17 109.40(11) n
O11 C12 C13 111.97(12) n
O11 C12 C11 105.79(11) n
C13 C12 C11 111.17(12) n
O11 C12 H121 107.5(12) n
C13 C12 H121 112.6(11) n
C11 C12 H121 107.4(11) n
C14 C13 C12 111.71(13) n
C14 C13 H131 109.3 n
C12 C13 H131 109.3 n
C14 C13 H132 109.3 n
C12 C13 H132 109.3 n
H131 C13 H132 107.9 n
C13 C14 C15 111.70(13) n
C13 C14 H141 109.3 n
C15 C14 H141 109.3 n
C13 C14 H142 109.3 n
C15 C14 H142 109.3 n
H141 C14 H142 107.9 n
C14 C15 C16 110.96(13) n
C14 C15 H151 109.4 n
C16 C15 H151 109.4 n
C14 C15 H152 109.4 n
C16 C15 H152 109.4 n
H151 C15 H152 108.0 n
C15 C16 C11 112.36(12) n
C15 C16 H161 109.1 n
C11 C16 H161 109.1 n
C15 C16 H162 109.1 n
C11 C16 H162 109.1 n
H161 C16 H162 107.9 n
O12 C17 N12 123.66(13) n
O12 C17 C11 118.98(12) n
N12 C17 C11 117.33(12) n
O11 C18 H181 109.5 n
O11 C18 H182 109.5 n
H181 C18 H182 109.5 n
O11 C18 H183 109.5 n
H181 C18 H183 109.5 n
H182 C18 H183 109.5 n
C21 N21 H21A 112.1(12) n
C21 N21 H21B 111.0(13) n
H21A N21 H21B 107.4(17) n
C21 N21 H21C 112.4(12) n
H21A N21 H21C 105.4(17) n
H21B N21 H21C 108.2(17) n
C27 N22 H22A 118.9(12) n
C27 N22 H22B 125.2(12) n
H22A N22 H22B 115.8(17) n
C28 O21 C22 114.09(11) n
N21 C21 C22 109.51(11) n
N21 C21 C26 108.85(11) n
C22 C21 C26 110.73(11) n
N21 C21 C27 105.13(11) n
C22 C21 C27 110.72(11) n
C26 C21 C27 111.72(11) n
O21 C22 C21 105.74(11) n
O21 C22 C23 113.46(12) n
C21 C22 C23 112.14(12) n
O21 C22 H221 111.5(10) n
C21 C22 H221 107.5(11) n
C23 C22 H221 106.4(10) n
C22 C23 C24 110.31(12) n
C22 C23 H231 109.6 n
C24 C23 H231 109.6 n
C22 C23 H232 109.6 n
C24 C23 H232 109.6 n
H231 C23 H232 108.1 n
C25 C24 C23 111.67(12) n
C25 C24 H241 109.3 n
C23 C24 H241 109.3 n
C25 C24 H242 109.3 n
C23 C24 H242 109.3 n
H241 C24 H242 107.9 n
C24 C25 C26 111.01(12) n
C24 C25 H251 109.4 n
C26 C25 H251 109.4 n
C24 C25 H252 109.4 n
C26 C25 H252 109.4 n
H251 C25 H252 108.0 n
C25 C26 C21 111.82(12) n
C25 C26 H261 109.3 n
C21 C26 H261 109.3 n
C25 C26 H262 109.3 n
C21 C26 H262 109.3 n
H261 C26 H262 107.9 n
O22 C27 N22 123.95(13) n
O22 C27 C21 119.70(12) n
N22 C27 C21 116.35(12) n
O21 C28 H281 109.5 n
O21 C28 H282 109.5 n
H281 C28 H282 109.5 n
O21 C28 H283 109.5 n
H281 C28 H283 109.5 n
H282 C28 H283 109.5 n
C31 N31 H31A 107.5(13) n
C31 N31 H31B 109.6(13) n
H31A N31 H31B 103.8(18) n
C31 N31 H31C 113.6(14) n
H31A N31 H31C 113.2(18) n
H31B N31 H31C 108.7(19) n
C37 N32 H32A 119.6(14) n
C37 N32 H32B 114.9(15) n
H32A N32 H32B 125(2) n
C32 O31 C38 113.90(12) n
N31 C31 C32 109.00(12) n
N31 C31 C36 109.12(12) n
C32 C31 C36 111.48(12) n
N31 C31 C37 104.41(11) n
C32 C31 C37 111.72(12) n
C36 C31 C37 110.83(12) n
O31 C32 C31 104.82(11) n
O31 C32 C33 112.40(12) n
C31 C32 C33 112.99(13) n
O31 C32 H321 110.5(11) n
C31 C32 H321 109.1(11) n
C33 C32 H321 107.0(11) n
C34 C33 C32 111.43(13) n
C34 C33 H331 109.3 n
C32 C33 H331 109.3 n
C34 C33 H332 109.3 n
C32 C33 H332 109.3 n
H331 C33 H332 108.0 n
C35 C34 C33 111.00(13) n
C35 C34 H341 109.4 n
C33 C34 H341 109.4 n
C35 C34 H342 109.4 n
C33 C34 H342 109.4 n
H341 C34 H342 108.0 n
C34 C35 C36 109.99(13) n
C34 C35 H351 109.7 n
C36 C35 H351 109.7 n
C34 C35 H352 109.7 n
C36 C35 H352 109.7 n
H351 C35 H352 108.2 n
C35 C36 C31 112.37(12) n
C35 C36 H361 109.1 n
C31 C36 H361 109.1 n
C35 C36 H362 109.1 n
C31 C36 H362 109.1 n
H361 C36 H362 107.9 n
O32 C37 N32 124.12(13) n
O32 C37 C31 118.82(12) n
N32 C37 C31 117.04(13) n
O31 C38 H381 109.5 n
O31 C38 H382 109.5 n
H381 C38 H382 109.5 n
O31 C38 H383 109.5 n
H381 C38 H383 109.5 n
H382 C38 H383 109.5 n
H411 O41 H412 102(3) n

loop_
_geom_bond_atom_site_label_1
_geom_bond_atom_site_label_2
_geom_bond_site_symmetry_2
_geom_bond_distance
_geom_bond_publ_flag
N1 C1 . 1.5017(18) y
N1 H1A . 0.85(2) n
N1 H1B . 0.86(2) n
N1 H1C . 0.90(2) n
N2 C7 . 1.3249(19) y
N2 H2A . 0.84(2) n
N2 H2B . 0.73(2) n
O1 C8 . 1.419(2) y
O1 C2 . 1.4223(18) y
O2 C7 . 1.2297(17) y
C1 C7 . 1.5435(19) y
C1 C6 . 1.5442(19) n
C1 C2 . 1.545(2) n
C2 C3 . 1.525(2) n
C2 H21 . 1.015(16) n
C3 C4 . 1.527(2) n
C3 H31 . 0.9900 n
C3 H32 . 0.9900 n
C4 C5 . 1.518(2) n
C4 H41 . 0.9900 n
C4 H42 . 0.9900 n
C5 C6 . 1.534(2) n
C5 H51 . 0.9900 n
C5 H52 . 0.9900 n
C6 H61 . 0.9900 n
C6 H62 . 0.9900 n
C8 H8C . 0.9800 n
C8 H8D . 0.9800 n
C8 H8E . 0.9800 n
N11 C11 . 1.4949(18) y
N11 H11A . 0.90(2) n
N11 H11B . 0.91(2) n
N11 H11C . 0.94(2) n
N12 C17 . 1.3267(19) y
N12 H12A . 0.85(2) n
N12 H12B . 0.85(2) n
O11 C12 . 1.4185(19) n
O11 C18 . 1.4259(18) n
O12 C17 . 1.2319(18) y
C11 C12 . 1.5321(19) n
C11 C16 . 1.536(2) n
C11 C17 . 1.5450(19) n
C12 C13 . 1.531(2) n
C12 H121 . 0.933(19) n
C13 C14 . 1.525(3) n
C13 H131 . 0.9900 n
C13 H132 . 0.9900 n
C14 C15 . 1.527(2) n
C14 H141 . 0.9900 n
C14 H142 . 0.9900 n
C15 C16 . 1.531(2) n
C15 H151 . 0.9900 n
C15 H152 . 0.9900 n
C16 H161 . 0.9900 n
C16 H162 . 0.9900 n
C18 H181 . 0.9800 n
C18 H182 . 0.9800 n
C18 H183 . 0.9800 n
N21 C21 . 1.5052(17) y
N21 H21A . 0.93(2) n
N21 H21B . 0.88(2) n
N21 H21C . 0.88(2) n
N22 C27 . 1.3312(19) y
N22 H22A . 0.85(2) n
N22 H22B . 0.85(2) n
O21 C28 . 1.4177(18) n
O21 C22 . 1.4247(17) n
O22 C27 . 1.2310(18) y
C21 C22 . 1.531(2) n
C21 C26 . 1.5372(18) n
C21 C27 . 1.5493(18) n
C22 C23 . 1.5315(19) n
C22 H221 . 0.933(18) n
C23 C24 . 1.534(2) n
C23 H231 . 0.9900 n
C23 H232 . 0.9900 n
C24 C25 . 1.520(2) n
C24 H241 . 0.9900 n
C24 H242 . 0.9900 n
C25 C26 . 1.5330(19) n
C25 H251 . 0.9900 n
C25 H252 . 0.9900 n
C26 H261 . 0.9900 n
C26 H262 . 0.9900 n
C28 H281 . 0.9800 n
C28 H282 . 0.9800 n
C28 H283 . 0.9800 n
N31 C31 . 1.5039(18) y
N31 H31A . 0.91(2) n
N31 H31B . 0.94(2) n
N31 H31C . 0.87(2) n
N32 C37 . 1.325(2) y
N32 H32A . 0.86(2) n
N32 H32B . 0.82(2) n
O31 C32 . 1.4257(18) n
O31 C38 . 1.427(2) n
O32 C37 . 1.2376(18) y
C31 C32 . 1.530(2) n
C31 C36 . 1.5354(19) n
C31 C37 . 1.5503(19) n
C32 C33 . 1.535(2) n
C32 H321 . 0.953(19) n
C33 C34 . 1.529(2) n
C33 H331 . 0.9900 n
C33 H332 . 0.9900 n
C34 C35 . 1.523(2) n
C34 H341 . 0.9900 n
C34 H342 . 0.9900 n
C35 C36 . 1.531(2) n
C35 H351 . 0.9900 n
C35 H352 . 0.9900 n
C36 H361 . 0.9900 n
C36 H362 . 0.9900 n
C38 H381 . 0.9800 n
C38 H382 . 0.9800 n
C38 H383 . 0.9800 n
O41 H411 . 0.86(3) n
O41 H412 . 0.89(3) n

loop_
_geom_hbond_atom_site_label_D
_geom_hbond_atom_site_label_H
_geom_hbond_atom_site_label_A
_geom_hbond_site_symmetry_A
_geom_hbond_distance_DH
_geom_hbond_distance_HA
_geom_hbond_distance_DA
_geom_hbond_angle_DHA
_geom_hbond_publ_flag
N1 H1A O32 . 0.85(2) 2.02(2) 2.862(2) 168.9(1.9) yes
N1 H1B Cl2 1_655 0.86(3) 2.32(2) 3.177(2) 171.8(1.7) yes
N1 H1C Cl1 . 0.90(2) 2.37(2) 3.222(2) 156.7(1.6) yes
N2 H2A O22 . 0.84(2) 2.16(2) 2.979(2) 163.5(2.0) y
N2 H2B Cl1 4_656 0.73(2) 2.64(2) 3.2820(10) 147.8(2.1) y
N11 H11A O41 4_546 0.90(2) 1.95(2) 2.746(2) 147.5(1.8) y
N11 H11B Cl2 4_546 0.91(2) 2.37(2) 3.136(2) 142.0(1.6) y
N11 H11C O2 4_646 0.94(2) 1.93(2) 2.763(2) 147.4(1.7) y
N12 H12B Cl2 . 0.85(2) 2.38(2) 3.203(2) 164.8(1.7) y
N21 H21B O12 . 0.88(2) 1.95(2) 2.791(2) 159.3(1.8) y
N21 H21A Cl4 2_554 0.93(2) 2.40(2) 3.285(2) 158.5(1.6) y
N21 H21C Cl3 3_556 0.88(2) 2.35(2) 3.219(2) 170.1(1.7) y
N22 H22A Cl1 4_656 0.85(2) 2.54(2) 3.388(2) 171.8(1.7) y
N22 H22B Cl3 . 0.85(2) 2.59(2) 3.430(2) 169.7(1.7) y
N31 H31B Cl4 3_557 0.94(2) 2.22(2) 3.1630(10) 176.6(1.8) y
N31 H31C Cl3 2_565 0.87(2) 2.31(2) 3.120(2) 155.1(1.9) y
N32 H32A Cl4 . 0.86(2) 2.50(2) 3.338(2) 163.2(1.8) y
N32 H32B Cl1 . 0.82(2) 2.50(2) 3.300(2) 163.7(1.9) y
O41 H411 Cl2 . 0.86(3) 2.62(3) 3.283(2) 135.1(2.3) y
O41 H412 Cl4 3_457 0.89(3) 2.27(2) 3.126(2) 163.3(2.9) y

loop_
_geom_torsion_atom_site_label_1
_geom_torsion_atom_site_label_2
_geom_torsion_atom_site_label_3
_geom_torsion_atom_site_label_4
_geom_torsion
_geom_torsion_publ_flag
C7 C1 C2 H21 54.7(10) yes
N1 C1 C2 H21 171.8(10) yes
C17 C11 C12 H121 54.5(12) y
N11 C11 C12 H121 169.7(12) y
C27 C21 C22 H221 62.6(11) y
N21 C21 C22 H221 178.0(10) y
C37 C31 C32 H321 55.7(11) y
N31 C31 C32 H321 170.6(11) y
C8 O1 C2 C3 -156.25(12) n
C8 O1 C2 C1 82.13(15) y
N1 C1 C2 O1 48.74(14) y
C7 C1 C2 O1 -68.32(14) y
C6 C1 C2 O1 169.57(11) n
N1 C1 C2 C3 -69.93(14) n
C7 C1 C2 C3 173.02(11) n
C6 C1 C2 C3 50.90(15) n
O1 C2 C3 C4 -175.28(12) n
C1 C2 C3 C4 -54.48(16) n
C2 C3 C4 C5 58.00(17) n
C3 C4 C5 C6 -57.47(17) n
C4 C5 C6 C1 55.57(17) n
N1 C1 C6 C5 67.08(16) n
C7 C1 C6 C5 -177.72(13) n
C2 C1 C6 C5 -52.17(16) n
N1 C1 C7 O2 9.03(17) n
C6 C1 C7 O2 -109.08(15) n
C2 C1 C7 O2 127.13(14) n
N1 C1 C7 N2 -172.86(13) y
C6 C1 C7 N2 69.04(17) n
C2 C1 C7 N2 -54.75(16) n
C18 O11 C12 C13 -82.52(15) n
C18 O11 C12 C11 156.24(12) y
N11 C11 C12 O11 55.08(14) y
C16 C11 C12 O11 175.85(11) n
C17 C11 C12 O11 -60.14(15) y
N11 C11 C12 C13 -66.68(16) n
C16 C11 C12 C13 54.09(16) n
C17 C11 C12 C13 178.11(12) n
O11 C12 C13 C14 -173.38(13) n
C11 C12 C13 C14 -55.29(17) n
C12 C13 C14 C15 55.70(18) n
C13 C14 C15 C16 -54.54(18) n
C14 C15 C16 C11 53.98(17) n
N11 C11 C16 C15 66.05(15) n
C12 C11 C16 C15 -54.01(16) n
C17 C11 C16 C15 179.56(12) n
N11 C11 C17 O12 14.13(16) n
C12 C11 C17 O12 131.98(13) n
C16 C11 C17 O12 -103.03(15) n
N11 C11 C17 N12 -167.89(12) y
C12 C11 C17 N12 -50.04(17) n
C16 C11 C17 N12 74.95(15) n
C28 O21 C22 C21 168.13(12) y
C28 O21 C22 C23 -68.56(16) n
N21 C21 C22 O21 58.76(13) y
C26 C21 C22 O21 178.80(10) n
C27 C21 C22 O21 -56.72(14) y
N21 C21 C22 C23 -65.38(14) n
C26 C21 C22 C23 54.66(15) n
C27 C21 C22 C23 179.15(10) n
O21 C22 C23 C24 -175.29(12) n
C21 C22 C23 C24 -55.57(15) n
C22 C23 C24 C25 56.16(16) n
C23 C24 C25 C26 -56.11(16) n
C24 C25 C26 C21 55.03(16) n
N21 C21 C26 C25 66.40(16) n
C22 C21 C26 C25 -54.04(16) n
C27 C21 C26 C25 -177.95(12) n
N21 C21 C27 O22 -6.99(18) n
C22 C21 C27 O22 111.19(15) n
C26 C21 C27 O22 -124.89(14) n
N21 C21 C27 N22 172.73(12) y
C22 C21 C27 N22 -69.09(15) n
C26 C21 C27 N22 54.83(17) n
C38 O31 C32 C31 171.37(13) y
C38 O31 C32 C33 -65.53(17) n
N31 C31 C32 O31 52.18(14) y
C36 C31 C32 O31 172.70(11) n
C37 C31 C32 O31 -62.69(14) y
N31 C31 C32 C33 -70.54(15) n
C36 C31 C32 C33 49.98(16) n
C37 C31 C32 C33 174.59(11) n
O31 C32 C33 C34 -170.52(13) n
C31 C32 C33 C34 -52.13(17) n
C32 C33 C34 C35 56.24(18) n
C33 C34 C35 C36 -58.40(17) n
C34 C35 C36 C31 56.91(17) n
N31 C31 C36 C35 67.85(16) n
C32 C31 C36 C35 -52.60(17) n
C37 C31 C36 C35 -177.71(12) n
N31 C31 C37 O32 -2.77(18) n
C32 C31 C37 O32 114.89(15) n
C36 C31 C37 O32 -120.13(15) n
N31 C31 C37 N32 175.54(13) y
C32 C31 C37 N32 -66.80(17) n
C36 C31 C37 N32 58.18(18) n

loop_
_cod_related_entry_id
_cod_related_entry_database
_cod_related_entry_code
1 ChemSpider 30652238
